data_7047424
loop_
_publ_author_name
'Guo, Shu-Ting'
'Cui, Peng-Fei'
'Gao, Yang'
'Jin, Guo-Xin'

_publ_section_title
;
 Regioselective B-H/C-H activation and metal-metal bond formation induced
 by half-sandwich metals complexes at hydroxy-substituted o-carboranes.
;
_journal_issue 38
_journal_name_full 'Dalton transactions (Cambridge, England : 2003)'
_journal_page_first 13641
_journal_page_last 13646
_journal_paper_doi 10.1039/c8dt03104e
_journal_volume 47
_journal_year 2018
_chemical_formula_sum 'C18 H32 B10 N O2 Rh'
_chemical_formula_weight 505.45
_space_group_crystal_system monoclinic
_space_group_IT_number 14
_space_group_name_Hall '-P 2ybc'
_space_group_name_H-M_alt 'P 1 21/c 1'
_symmetry_space_group_name_Hall '-P 2ybc'
_symmetry_space_group_name_H-M 'P 1 21/c 1'
_atom_sites_solution_hydrogens geom
_audit_creation_method SHELXL-2014/7
_audit_update_record
;
2018-08-19 deposited with the CCDC.
2018-09-03 downloaded from the CCDC.
;
_cell_angle_alpha 90
_cell_angle_beta 99.5160(10)
_cell_angle_gamma 90
_cell_formula_units_Z 4
_cell_length_a 8.7191(4)
_cell_length_b 18.3682(7)
_cell_length_c 14.9487(6)
_cell_measurement_reflns_used 9973
_cell_measurement_temperature 173(2)
_cell_measurement_theta_max 59.27
_cell_measurement_theta_min 3.34
_cell_volume 2361.15(17)
_computing_cell_refinement 'Bruker SAINT'
_computing_data_collection 'Bruker APEX2'
_computing_data_reduction 'Bruker SAINT'
_computing_molecular_graphics 'Bruker SHELXTL'
_computing_publication_material 'Bruker SHELXTL'
_computing_structure_refinement 'SHELXL-2014/7 (Sheldrick, 2014)'
_computing_structure_solution 'SHELXS-97 (Sheldrick 2008)'
_diffrn_ambient_temperature 173(2)
_diffrn_measured_fraction_theta_full 0.996
_diffrn_measured_fraction_theta_max 0.995
_diffrn_measurement_device_type 'Bruker APEX-II CCD'
_diffrn_measurement_method '\f and \w scans'
_diffrn_radiation_type GaK\a
_diffrn_radiation_wavelength 1.34138
_diffrn_reflns_av_R_equivalents 0.0501
_diffrn_reflns_av_unetI/netI 0.0445
_diffrn_reflns_Laue_measured_fraction_full 0.996
_diffrn_reflns_Laue_measured_fraction_max 0.995
_diffrn_reflns_limit_h_max 11
_diffrn_reflns_limit_h_min -11
_diffrn_reflns_limit_k_max 19
_diffrn_reflns_limit_k_min -23
_diffrn_reflns_limit_l_max 19
_diffrn_reflns_limit_l_min -19
_diffrn_reflns_number 20049
_diffrn_reflns_point_group_measured_fraction_full 0.996
_diffrn_reflns_point_group_measured_fraction_max 0.995
_diffrn_reflns_theta_full 53.594
_diffrn_reflns_theta_max 59.280
_diffrn_reflns_theta_min 3.344
_exptl_absorpt_coefficient_mu 4.025
_exptl_absorpt_correction_T_max 0.460
_exptl_absorpt_correction_T_min 0.152
_exptl_absorpt_correction_type multi-scan
_exptl_absorpt_process_details sadabs
_exptl_crystal_colour yellow
_exptl_crystal_density_diffrn 1.422
_exptl_crystal_description block
_exptl_crystal_F_000 1032
_exptl_crystal_size_max 0.630
_exptl_crystal_size_mid 0.240
_exptl_crystal_size_min 0.210
_refine_diff_density_max 0.917
_refine_diff_density_min -1.201
_refine_diff_density_rms 0.099
_refine_ls_extinction_method none
_refine_ls_goodness_of_fit_ref 1.102
_refine_ls_hydrogen_treatment constr
_refine_ls_matrix_type full
_refine_ls_number_parameters 304
_refine_ls_number_reflns 5187
_refine_ls_number_restraints 12
_refine_ls_restrained_S_all 1.101
_refine_ls_R_factor_all 0.0385
_refine_ls_R_factor_gt 0.0352
_refine_ls_shift/su_max 0.003
_refine_ls_shift/su_mean 0.000
_refine_ls_structure_factor_coef Fsqd
_refine_ls_weighting_details 'w=1/[\s^2^(Fo^2^)+(0.0443P)^2^+1.6687P] where P=(Fo^2^+2Fc^2^)/3'
_refine_ls_weighting_scheme calc
_refine_ls_wR_factor_gt 0.0896
_refine_ls_wR_factor_ref 0.0921
_reflns_Friedel_coverage 0.000
_reflns_number_gt 4746
_reflns_number_total 5187
_reflns_threshold_expression 'I > 2\s(I)'
_cod_data_source_file c8dt03104e2.cif
_cod_data_source_block 5
_cod_depositor_comments 'Adding full bibliography for 7047421--7047424.cif.'
_cod_database_code 7047424
_shelx_shelxl_version_number 2014/7
_shelx_space_group_comment
; 
The symmetry employed for this shelxl refinement is uniquely defined 
by the following loop, which should always be used as a source of 
symmetry information in preference to the above space-group names. 
They are only intended as comments. 
;
_shelx_estimated_absorpt_t_min 0.186
_shelx_estimated_absorpt_t_max 0.485

loop_
_space_group_symop_operation_xyz
'x, y, z'
'-x, y+1/2, -z+1/2'
'-x, -y, -z'
'x, -y-1/2, z-1/2'

loop_
_atom_site_label
_atom_site_type_symbol
_atom_site_fract_x
_atom_site_fract_y
_atom_site_fract_z
_atom_site_U_iso_or_equiv
_atom_site_adp_type
_atom_site_occupancy
_atom_site_site_symmetry_order
_atom_site_calc_flag
_atom_site_refinement_flags_posn
_atom_site_refinement_flags_adp
_atom_site_refinement_flags_occupancy
_atom_site_disorder_assembly
_atom_site_disorder_group
Rh1 Rh 0.39493(2) 0.53664(2) 0.77156(2) 0.01685(8) Uani 1 1 d . . . . .
O1 O 0.2659(2) 0.58723(10) 0.85891(11) 0.0200(3) Uani 1 1 d . . . . .
N1 N 0.5383(2) 0.62407(12) 0.83142(13) 0.0194(4) Uani 1 1 d . . . . .
C1 C 0.2200(3) 0.67849(13) 0.74295(15) 0.0187(5) Uani 1 1 d . . . . .
C2 C 0.2681(3) 0.61267(14) 0.67943(15) 0.0199(5) Uani 1 1 d . . . . .
B3 B 0.0766(3) 0.61897(18) 0.6982(2) 0.0249(6) Uani 1 1 d . . . . .
H3 H 0.0205 0.5777 0.7376 0.030 Uiso 1 1 calc R U . . .
B4 B 0.0393(4) 0.71421(18) 0.7058(2) 0.0275(6) Uani 1 1 d . . . . .
H4 H -0.0412 0.7359 0.7506 0.033 Uiso 1 1 calc R U . . .
B5 B 0.2109(4) 0.76185(16) 0.69144(19) 0.0253(6) Uani 1 1 d . . . . .
H5 H 0.2432 0.8146 0.7273 0.030 Uiso 1 1 calc R U . . .
B6 B 0.3541(4) 0.69723(16) 0.67298(18) 0.0228(6) Uani 1 1 d . . . . .
H6 H 0.4811 0.7078 0.6958 0.027 Uiso 1 1 calc R U . . .
B7 B 0.2867(4) 0.64784(17) 0.57432(18) 0.0271(6) Uani 1 1 d . . . . .
H7 H 0.3687 0.6250 0.5312 0.033 Uiso 1 1 calc R U . . .
B8 B 0.1165(4) 0.60038(18) 0.58943(19) 0.0284(6) Uani 1 1 d . . . . .
H8 H 0.0868 0.5464 0.5563 0.034 Uiso 1 1 calc R U . . .
B9 B -0.0277(4) 0.6656(2) 0.6043(2) 0.0329(7) Uani 1 1 d . . . . .
H9 H -0.1546 0.6554 0.5806 0.040 Uiso 1 1 calc R U . . .
B10 B 0.0540(4) 0.75416(19) 0.5992(2) 0.0322(7) Uani 1 1 d . . . . .
H10 H -0.0177 0.8024 0.5724 0.039 Uiso 1 1 calc R U . . .
B11 B 0.2486(4) 0.74283(18) 0.57975(19) 0.0299(7) Uani 1 1 d . . . . .
H11 H 0.3048 0.7837 0.5399 0.036 Uiso 1 1 calc R U . . .
B12 B 0.1004(4) 0.6832(2) 0.5268(2) 0.0342(7) Uani 1 1 d . . . . .
H12 H 0.0585 0.6844 0.4518 0.041 Uiso 1 1 calc R U . . .
C3 C 0.2837(3) 0.66113(14) 0.84400(15) 0.0191(5) Uani 1 1 d . . . . .
H3A H 0.2278 0.6905 0.8848 0.023 Uiso 1 1 calc R U . . .
C4 C 0.4554(3) 0.67729(14) 0.86268(15) 0.0203(5) Uani 1 1 d . . . . .
C5 C 0.5236(3) 0.73879(16) 0.90479(17) 0.0273(6) Uani 1 1 d . . . . .
H5A H 0.4621 0.7758 0.9257 0.033 Uiso 1 1 calc R U . . .
C6 C 0.6844(4) 0.74527(17) 0.91597(19) 0.0345(7) Uani 1 1 d . . . . .
H6A H 0.7350 0.7869 0.9449 0.041 Uiso 1 1 calc R U . . .
C7 C 0.7690(3) 0.69085(19) 0.88473(19) 0.0342(7) Uani 1 1 d . . . . .
H7A H 0.8792 0.6941 0.8927 0.041 Uiso 1 1 calc R U . . .
C8 C 0.6937(3) 0.63142(17) 0.84170(17) 0.0269(6) Uani 1 1 d . . . . .
H8A H 0.7532 0.5946 0.8187 0.032 Uiso 1 1 calc R U . . .
C9 C 0.3909(3) 0.42723(14) 0.82854(18) 0.0271(6) Uani 1 1 d . . . . .
C10 C 0.2980(3) 0.43134(14) 0.73973(18) 0.0275(6) Uani 1 1 d . . . . .
C11 C 0.4016(3) 0.44776(14) 0.67644(17) 0.0248(5) Uani 1 1 d . . . . .
C12 C 0.5521(3) 0.45924(14) 0.72664(19) 0.0255(5) Uani 1 1 d . . . . .
C13 C 0.5462(3) 0.44472(16) 0.82176(18) 0.0276(6) Uani 1 1 d . . . . .
C14 C 0.3297(4) 0.40843(19) 0.9135(2) 0.0431(8) Uani 1 1 d . . . . .
H14A H 0.3093 0.3560 0.9147 0.065 Uiso 1 1 calc R U . . .
H14B H 0.2330 0.4352 0.9151 0.065 Uiso 1 1 calc R U . . .
H14C H 0.4068 0.4218 0.9663 0.065 Uiso 1 1 calc R U . . .
C15 C 0.1288(4) 0.41189(19) 0.7171(2) 0.0412(7) Uani 1 1 d . . . . .
H15A H 0.1179 0.3589 0.7126 0.062 Uiso 1 1 calc R U . . .
H15B H 0.0840 0.4341 0.6590 0.062 Uiso 1 1 calc R U . . .
H15C H 0.0741 0.4300 0.7649 0.062 Uiso 1 1 calc R U . . .
C16 C 0.3620(4) 0.44916(17) 0.57513(19) 0.0338(6) Uani 1 1 d . . . . .
H16A H 0.4004 0.4945 0.5522 0.051 Uiso 1 1 calc R U . . .
H16B H 0.2489 0.4464 0.5569 0.051 Uiso 1 1 calc R U . . .
H16C H 0.4108 0.4075 0.5499 0.051 Uiso 1 1 calc R U . . .
C17 C 0.6967(4) 0.47415(19) 0.6869(2) 0.0388(7) Uani 1 1 d . . . . .
H17A H 0.7300 0.4294 0.6600 0.058 Uiso 1 1 calc R U . . .
H17B H 0.7795 0.4911 0.7349 0.058 Uiso 1 1 calc R U . . .
H17C H 0.6748 0.5117 0.6400 0.058 Uiso 1 1 calc R U . . .
C18 C 0.6822(4) 0.44594(18) 0.8973(2) 0.0380(7) Uani 1 1 d . . . . .
H18A H 0.6449 0.4463 0.9557 0.057 Uiso 1 1 calc R U . . .
H18B H 0.7445 0.4897 0.8922 0.057 Uiso 1 1 calc R U . . .
H18C H 0.7463 0.4026 0.8936 0.057 Uiso 1 1 calc R U . . .
O2 O 0.0139(15) 0.5572(18) 0.933(2) 0.063(5) Uani 0.66(8) 1 d . U P A 1
O2' O 0.0022(16) 0.530(2) 0.904(2) 0.045(6) Uani 0.34(8) 1 d . U P A 2

loop_
_atom_site_aniso_label
_atom_site_aniso_U_11
_atom_site_aniso_U_22
_atom_site_aniso_U_33
_atom_site_aniso_U_23
_atom_site_aniso_U_13
_atom_site_aniso_U_12
Rh1 0.01888(12) 0.01279(12) 0.01794(11) 0.00094(6) 0.00032(7) -0.00014(6)
O1 0.0218(8) 0.0182(8) 0.0205(7) 0.0018(6) 0.0050(6) -0.0012(7)
N1 0.0170(9) 0.0207(11) 0.0194(9) 0.0019(8) -0.0005(7) -0.0019(8)
C1 0.0214(12) 0.0154(11) 0.0188(10) 0.0006(9) 0.0015(8) 0.0023(9)
C2 0.0238(12) 0.0164(11) 0.0184(10) -0.0012(9) 0.0000(8) 0.0012(10)
B3 0.0199(13) 0.0250(15) 0.0274(13) 0.0001(12) -0.0032(10) -0.0021(12)
B4 0.0248(15) 0.0278(16) 0.0286(13) 0.0032(12) 0.0001(11) 0.0068(13)
B5 0.0344(16) 0.0171(14) 0.0235(12) 0.0023(11) 0.0021(11) 0.0053(12)
B6 0.0315(15) 0.0177(14) 0.0196(12) 0.0023(10) 0.0050(10) 0.0012(12)
B7 0.0410(17) 0.0221(15) 0.0176(12) 0.0020(11) 0.0030(11) 0.0055(13)
B8 0.0353(16) 0.0230(15) 0.0230(12) -0.0031(11) -0.0062(11) 0.0010(13)
B9 0.0290(16) 0.0343(18) 0.0312(15) 0.0029(13) -0.0078(12) 0.0068(14)
B10 0.0400(18) 0.0270(17) 0.0257(14) 0.0038(12) -0.0056(12) 0.0122(14)
B11 0.0465(19) 0.0225(15) 0.0205(13) 0.0059(11) 0.0048(12) 0.0084(14)
B12 0.046(2) 0.0308(17) 0.0220(13) 0.0007(12) -0.0065(12) 0.0090(15)
C3 0.0215(12) 0.0192(12) 0.0163(10) -0.0002(9) 0.0019(8) 0.0008(10)
C4 0.0238(12) 0.0205(12) 0.0154(10) 0.0010(9) -0.0001(8) -0.0020(10)
C5 0.0343(14) 0.0235(14) 0.0230(11) -0.0037(10) 0.0014(10) -0.0045(11)
C6 0.0382(16) 0.0322(16) 0.0300(13) -0.0055(11) -0.0032(11) -0.0176(13)
C7 0.0236(13) 0.0445(18) 0.0323(13) 0.0006(13) -0.0019(11) -0.0098(13)
C8 0.0215(12) 0.0318(15) 0.0260(12) 0.0013(10) -0.0005(9) 0.0008(11)
C9 0.0376(15) 0.0129(12) 0.0313(12) 0.0036(10) 0.0071(11) 0.0009(11)
C10 0.0350(15) 0.0140(12) 0.0333(13) -0.0010(10) 0.0052(11) -0.0039(11)
C11 0.0338(14) 0.0144(11) 0.0256(12) -0.0050(10) 0.0033(10) 0.0027(11)
C12 0.0277(14) 0.0174(13) 0.0311(13) -0.0005(9) 0.0038(10) 0.0040(10)
C13 0.0332(15) 0.0172(12) 0.0307(13) 0.0014(10) -0.0003(11) 0.0059(11)
C14 0.063(2) 0.0319(17) 0.0374(15) 0.0123(13) 0.0178(15) -0.0021(16)
C15 0.0393(17) 0.0281(16) 0.0558(19) -0.0032(14) 0.0062(14) -0.0144(14)
C16 0.0472(18) 0.0267(14) 0.0265(13) -0.0060(11) 0.0027(12) 0.0044(13)
C17 0.0331(16) 0.0377(17) 0.0487(18) -0.0028(14) 0.0155(14) 0.0046(13)
C18 0.0446(18) 0.0264(15) 0.0374(15) 0.0020(12) -0.0099(13) 0.0123(14)
O2 0.033(3) 0.082(10) 0.076(8) 0.037(9) 0.013(4) 0.006(4)
O2' 0.024(4) 0.062(11) 0.049(9) 0.024(7) 0.009(4) -0.009(5)

loop_
_atom_type_symbol
_atom_type_description
_atom_type_scat_dispersion_real
_atom_type_scat_dispersion_imag
_atom_type_scat_source
C C 0.0137 0.0067 'International Tables Vol C Tables 4.2.6.8 and 6.1.1.4'
H H 0.0000 0.0000 'International Tables Vol C Tables 4.2.6.8 and 6.1.1.4'
B B 0.0070 0.0029 'International Tables Vol C Tables 4.2.6.8 and 6.1.1.4'
N N 0.0241 0.0134 'International Tables Vol C Tables 4.2.6.8 and 6.1.1.4'
O O 0.0389 0.0241 'International Tables Vol C Tables 4.2.6.8 and 6.1.1.4'
Rh Rh -0.0161 2.8414 'International Tables Vol C Tables 4.2.6.8 and 6.1.1.4'

loop_
_geom_angle_atom_site_label_1
_geom_angle_atom_site_label_2
_geom_angle_atom_site_label_3
_geom_angle
O1 Rh1 C10 108.05(9)
O1 Rh1 C2 80.60(8)
C10 Rh1 C2 107.76(10)
O1 Rh1 N1 74.99(7)
C10 Rh1 N1 163.16(9)
C2 Rh1 N1 89.05(9)
O1 Rh1 C12 158.09(9)
C10 Rh1 C12 65.28(11)
C2 Rh1 C12 121.18(10)
N1 Rh1 C12 105.52(10)
O1 Rh1 C11 145.40(9)
C10 Rh1 C11 39.18(11)
C2 Rh1 C11 97.83(9)
N1 Rh1 C11 139.58(10)
C12 Rh1 C11 38.17(11)
O1 Rh1 C9 96.94(9)
C10 Rh1 C9 38.89(10)
C2 Rh1 C9 144.31(10)
N1 Rh1 C9 125.00(9)
C12 Rh1 C9 64.36(10)
C11 Rh1 C9 64.39(10)
O1 Rh1 C13 119.05(9)
C10 Rh1 C13 64.70(11)
C2 Rh1 C13 160.04(10)
N1 Rh1 C13 99.08(10)
C12 Rh1 C13 39.06(10)
C11 Rh1 C13 64.31(10)
C9 Rh1 C13 37.58(11)
C3 O1 Rh1 104.46(13)
C4 N1 C8 118.5(2)
C4 N1 Rh1 112.38(16)
C8 N1 Rh1 129.16(19)
C3 C1 C2 109.14(19)
C3 C1 B5 127.2(2)
C2 C1 B5 113.45(18)
C3 C1 B3 111.7(2)
C2 C1 B3 62.72(16)
B5 C1 B3 114.82(19)
C3 C1 B4 123.8(2)
C2 C1 B4 113.96(19)
B5 C1 B4 62.57(18)
B3 C1 B4 62.90(17)
C3 C1 B6 117.40(19)
C2 C1 B6 62.04(16)
B5 C1 B6 62.25(17)
B3 C1 B6 114.51(19)
B4 C1 B6 113.96(19)
C1 C2 B7 108.83(19)
C1 C2 B6 61.62(15)
B7 C2 B6 60.60(16)
C1 C2 B8 108.08(19)
B7 C2 B8 61.26(17)
B6 C2 B8 110.72(19)
C1 C2 B3 60.80(16)
B7 C2 B3 111.0(2)
B6 C2 B3 112.6(2)
B8 C2 B3 60.47(17)
C1 C2 Rh1 105.32(13)
B7 C2 Rh1 135.46(18)
B6 C2 Rh1 116.03(15)
B8 C2 Rh1 131.32(17)
B3 C2 Rh1 110.30(16)
C1 B3 C2 56.47(14)
C1 B3 B8 104.0(2)
C2 B3 B8 59.64(16)
C1 B3 B9 104.4(2)
C2 B3 B9 106.6(2)
B8 B3 B9 60.72(18)
C1 B3 B4 58.58(16)
C2 B3 B4 105.3(2)
B8 B3 B4 108.4(2)
B9 B3 B4 59.97(18)
C1 B3 H3 125.5
C2 B3 H3 123.6
B8 B3 H3 121.8
B9 B3 H3 122.3
B4 B3 H3 121.9
C1 B4 B9 103.9(2)
C1 B4 B5 58.64(16)
B9 B4 B5 108.0(2)
C1 B4 B10 104.4(2)
B9 B4 B10 60.22(19)
B5 B4 B10 60.09(18)
C1 B4 B3 58.52(16)
B9 B4 B3 59.38(18)
B5 B4 B3 108.0(2)
B10 B4 B3 107.8(2)
C1 B4 H4 125.2
B9 B4 H4 122.7
B5 B4 H4 121.3
B10 B4 H4 122.3
B3 B4 H4 121.7
C1 B5 B6 59.36(15)
C1 B5 B4 58.79(16)
B6 B5 B4 108.5(2)
C1 B5 B10 104.5(2)
B6 B5 B10 107.2(2)
B4 B5 B10 60.00(18)
C1 B5 B11 104.1(2)
B6 B5 B11 58.82(16)
B4 B5 B11 107.8(2)
B10 B5 B11 59.83(19)
C1 B5 H5 124.7
B6 B5 H5 121.6
B4 B5 H5 121.2
B10 B5 H5 122.7
B11 B5 H5 123.1
C1 B6 C2 56.34(15)
C1 B6 B7 103.9(2)
C2 B6 B7 59.61(16)
C1 B6 B11 105.0(2)
C2 B6 B11 107.3(2)
B7 B6 B11 61.17(17)
C1 B6 B5 58.39(16)
C2 B6 B5 105.6(2)
B7 B6 B5 109.3(2)
B11 B6 B5 60.92(17)
C1 B6 H6 125.7
C2 B6 H6 123.5
B7 B6 H6 121.6
B11 B6 H6 121.5
B5 B6 H6 121.5
C2 B7 B6 59.79(15)
C2 B7 B8 59.56(16)
B6 B7 B8 108.7(2)
C2 B7 B11 106.1(2)
B6 B7 B11 59.49(17)
B8 B7 B11 108.1(2)
C2 B7 B12 106.3(2)
B6 B7 B12 107.7(2)
B8 B7 B12 60.11(19)
B11 B7 B12 59.83(19)
C2 B7 H7 123.1
B6 B7 H7 121.5
B8 B7 H7 121.2
B11 B7 H7 122.4
B12 B7 H7 122.2
C2 B8 B3 59.90(15)
C2 B8 B7 59.18(16)
B3 B8 B7 108.8(2)
C2 B8 B9 106.2(2)
B3 B8 B9 59.96(18)
B7 B8 B9 108.1(2)
C2 B8 B12 106.3(2)
B3 B8 B12 108.1(2)
B7 B8 B12 60.41(19)
B9 B8 B12 59.58(19)
C2 B8 H8 123.3
B3 B8 H8 121.1
B7 B8 H8 121.2
B9 B8 H8 122.3
B12 B8 H8 122.1
B3 B9 B12 108.2(2)
B3 B9 B4 60.64(17)
B12 B9 B4 108.3(2)
B3 B9 B8 59.32(17)
B12 B9 B8 60.25(19)
B4 B9 B8 107.8(2)
B3 B9 B10 108.7(2)
B12 B9 B10 60.3(2)
B4 B9 B10 60.01(19)
B8 B9 B10 108.3(2)
B3 B9 H9 121.5
B12 B9 H9 121.4
B4 B9 H9 121.5
B8 B9 H9 122.0
B10 B9 H9 121.3
B4 B10 B11 108.1(2)
B4 B10 B5 59.91(17)
B11 B10 B5 60.31(18)
B4 B10 B9 59.77(19)
B11 B10 B9 107.4(2)
B5 B10 B9 107.5(2)
B4 B10 B12 107.4(2)
B11 B10 B12 59.9(2)
B5 B10 B12 107.8(2)
B9 B10 B12 59.4(2)
B4 B10 H10 121.9
B11 B10 H10 121.7
B5 B10 H10 121.7
B9 B10 H10 122.3
B12 B10 H10 122.1
B6 B11 B12 107.9(2)
B6 B11 B10 108.4(2)
B12 B11 B10 60.2(2)
B6 B11 B7 59.34(16)
B12 B11 B7 60.19(19)
B10 B11 B7 108.2(2)
B6 B11 B5 60.26(16)
B12 B11 B5 107.7(2)
B10 B11 B5 59.86(17)
B7 B11 B5 107.4(2)
B6 B11 H11 121.7
B12 B11 H11 121.7
B10 B11 H11 121.4
B7 B11 H11 122.0
B5 B11 H11 122.0
B9 B12 B11 108.2(2)
B9 B12 B8 60.2(2)
B11 B12 B8 107.7(2)
B9 B12 B10 60.3(2)
B11 B12 B10 59.98(19)
B8 B12 B10 108.2(2)
B9 B12 B7 107.8(2)
B11 B12 B7 59.98(18)
B8 B12 B7 59.48(18)
B10 B12 B7 107.9(2)
B9 B12 H12 121.5
B11 B12 H12 121.7
B8 B12 H12 121.9
B10 B12 H12 121.6
B7 B12 H12 122.0
O1 C3 C4 107.3(2)
O1 C3 C1 108.98(19)
C4 C3 C1 108.94(19)
O1 C3 H3A 110.5
C4 C3 H3A 110.5
C1 C3 H3A 110.5
N1 C4 C5 122.6(2)
N1 C4 C3 111.5(2)
C5 C4 C3 125.9(2)
C4 C5 C6 118.4(3)
C4 C5 H5A 120.8
C6 C5 H5A 120.8
C7 C6 C5 119.1(3)
C7 C6 H6A 120.5
C5 C6 H6A 120.5
C6 C7 C8 119.7(3)
C6 C7 H7A 120.1
C8 C7 H7A 120.1
N1 C8 C7 121.8(3)
N1 C8 H8A 119.1
C7 C8 H8A 119.1
C13 C9 C10 108.8(2)
C13 C9 C14 126.4(3)
C10 C9 C14 124.7(3)
C13 C9 Rh1 71.65(15)
C10 C9 Rh1 68.59(15)
C14 C9 Rh1 125.0(2)
C9 C10 C11 107.3(2)
C9 C10 C15 125.3(3)
C11 C10 C15 126.9(3)
C9 C10 Rh1 72.53(15)
C11 C10 Rh1 71.87(15)
C15 C10 Rh1 127.2(2)
C12 C11 C10 108.0(2)
C12 C11 C16 124.9(3)
C10 C11 C16 127.0(3)
C12 C11 Rh1 70.35(15)
C10 C11 Rh1 68.95(14)
C16 C11 Rh1 128.5(2)
C11 C12 C13 108.1(3)
C11 C12 C17 125.6(3)
C13 C12 C17 125.9(3)
C11 C12 Rh1 71.48(16)
C13 C12 Rh1 71.94(16)
C17 C12 Rh1 128.3(2)
C9 C13 C12 107.5(2)
C9 C13 C18 126.8(3)
C12 C13 C18 125.6(3)
C9 C13 Rh1 70.77(15)
C12 C13 Rh1 69.00(15)
C18 C13 Rh1 127.0(2)
C9 C14 H14A 109.5
C9 C14 H14B 109.5
H14A C14 H14B 109.5
C9 C14 H14C 109.5
H14A C14 H14C 109.5
H14B C14 H14C 109.5
C10 C15 H15A 109.5
C10 C15 H15B 109.5
H15A C15 H15B 109.5
C10 C15 H15C 109.5
H15A C15 H15C 109.5
H15B C15 H15C 109.5
C11 C16 H16A 109.5
C11 C16 H16B 109.5
H16A C16 H16B 109.5
C11 C16 H16C 109.5
H16A C16 H16C 109.5
H16B C16 H16C 109.5
C12 C17 H17A 109.5
C12 C17 H17B 109.5
H17A C17 H17B 109.5
C12 C17 H17C 109.5
H17A C17 H17C 109.5
H17B C17 H17C 109.5
C13 C18 H18A 109.5
C13 C18 H18B 109.5
H18A C18 H18B 109.5
C13 C18 H18C 109.5
H18A C18 H18C 109.5
H18B C18 H18C 109.5

loop_
_geom_bond_atom_site_label_1
_geom_bond_atom_site_label_2
_geom_bond_distance
Rh1 O1 2.0783(17)
Rh1 C10 2.133(3)
Rh1 C2 2.137(2)
Rh1 N1 2.138(2)
Rh1 C12 2.157(3)
Rh1 C11 2.172(2)
Rh1 C9 2.185(3)
Rh1 C13 2.197(3)
O1 C3 1.388(3)
N1 C4 1.345(3)
N1 C8 1.345(3)
C1 C3 1.554(3)
C1 C2 1.634(3)
C1 B5 1.710(4)
C1 B3 1.711(4)
C1 B4 1.712(4)
C1 B6 1.728(4)
C2 B7 1.731(4)
C2 B6 1.734(4)
C2 B8 1.738(4)
C2 B3 1.743(4)
B3 B8 1.752(4)
B3 B9 1.764(4)
B3 B4 1.787(5)
B3 H3 1.1200
B4 B9 1.775(5)
B4 B5 1.777(5)
B4 B10 1.779(4)
B4 H4 1.1200
B5 B6 1.777(4)
B5 B10 1.780(4)
B5 B11 1.788(4)
B5 H5 1.1200
B6 B7 1.748(4)
B6 B11 1.751(4)
B6 H6 1.1200
B7 B8 1.767(5)
B7 B11 1.780(4)
B7 B12 1.784(5)
B7 H7 1.1200
B8 B9 1.777(5)
B8 B12 1.779(5)
B8 H8 1.1200
B9 B12 1.767(5)
B9 B10 1.783(5)
B9 H9 1.1200
B10 B11 1.780(5)
B10 B12 1.783(5)
B10 H10 1.1200
B11 B12 1.778(5)
B11 H11 1.1200
B12 H12 1.1200
C3 C4 1.506(3)
C3 H3A 1.0000
C4 C5 1.379(4)
C5 C6 1.389(4)
C5 H5A 0.9500
C6 C7 1.370(5)
C6 H6A 0.9500
C7 C8 1.377(4)
C7 H7A 0.9500
C8 H8A 0.9500
C9 C13 1.412(4)
C9 C10 1.438(4)
C9 C14 1.497(4)
C10 C11 1.444(4)
C10 C15 1.501(4)
C11 C12 1.416(4)
C11 C16 1.497(4)
C12 C13 1.456(4)
C12 C17 1.505(4)
C13 C18 1.497(4)
C14 H14A 0.9800
C14 H14B 0.9800
C14 H14C 0.9800
C15 H15A 0.9800
C15 H15B 0.9800
C15 H15C 0.9800
C16 H16A 0.9800
C16 H16B 0.9800
C16 H16C 0.9800
C17 H17A 0.9800
C17 H17B 0.9800
C17 H17C 0.9800
C18 H18A 0.9800
C18 H18B 0.9800
C18 H18C 0.9800

loop_
_geom_torsion_atom_site_label_1
_geom_torsion_atom_site_label_2
_geom_torsion_atom_site_label_3
_geom_torsion_atom_site_label_4
_geom_torsion
C3 C1 C2 B7 -150.8(2)
B5 C1 C2 B7 -2.9(3)
B3 C1 C2 B7 104.0(2)
B4 C1 C2 B7 66.2(3)
B6 C1 C2 B7 -39.30(19)
C3 C1 C2 B6 -111.5(2)
B5 C1 C2 B6 36.4(2)
B3 C1 C2 B6 143.33(19)
B4 C1 C2 B6 105.5(2)
C3 C1 C2 B8 144.2(2)
B5 C1 C2 B8 -67.9(3)
B3 C1 C2 B8 39.06(19)
B4 C1 C2 B8 1.2(3)
B6 C1 C2 B8 -104.3(2)
C3 C1 C2 B3 105.1(2)
B5 C1 C2 B3 -106.9(2)
B4 C1 C2 B3 -37.8(2)
B6 C1 C2 B3 -143.33(19)
C3 C1 C2 Rh1 0.1(2)
B5 C1 C2 Rh1 148.06(17)
B3 C1 C2 Rh1 -105.01(17)
B4 C1 C2 Rh1 -142.84(18)
B6 C1 C2 Rh1 111.66(17)
C3 C1 B3 C2 -101.1(2)
B5 C1 B3 C2 104.8(2)
B4 C1 B3 C2 141.0(2)
B6 C1 B3 C2 35.43(19)
C3 C1 B3 B8 -138.8(2)
C2 C1 B3 B8 -37.75(18)
B5 C1 B3 B8 67.0(3)
B4 C1 B3 B8 103.2(2)
B6 C1 B3 B8 -2.3(3)
C3 C1 B3 B9 158.3(2)
C2 C1 B3 B9 -100.6(2)
B5 C1 B3 B9 4.2(3)
B4 C1 B3 B9 40.4(2)
B6 C1 B3 B9 -65.2(3)
C3 C1 B3 B4 117.9(2)
C2 C1 B3 B4 -141.0(2)
B5 C1 B3 B4 -36.2(2)
B6 C1 B3 B4 -105.6(2)
B7 C2 B3 C1 -100.5(2)
B6 C2 B3 C1 -34.69(18)
B8 C2 B3 C1 -136.5(2)
Rh1 C2 B3 C1 96.66(16)
C1 C2 B3 B8 136.5(2)
B7 C2 B3 B8 36.0(2)
B6 C2 B3 B8 101.8(2)
Rh1 C2 B3 B8 -126.84(19)
C1 C2 B3 B9 96.5(2)
B7 C2 B3 B9 -4.0(3)
B6 C2 B3 B9 61.8(3)
B8 C2 B3 B9 -40.0(2)
Rh1 C2 B3 B9 -166.85(17)
C1 C2 B3 B4 33.86(17)
B7 C2 B3 B4 -66.6(2)
B6 C2 B3 B4 -0.8(2)
B8 C2 B3 B4 -102.6(2)
Rh1 C2 B3 B4 130.52(17)
C3 C1 B4 B9 -139.0(2)
C2 C1 B4 B9 -2.2(3)
B5 C1 B4 B9 102.8(2)
B3 C1 B4 B9 -40.0(2)
B6 C1 B4 B9 66.4(3)
C3 C1 B4 B5 118.1(3)
C2 C1 B4 B5 -105.1(2)
B3 C1 B4 B5 -142.8(2)
B6 C1 B4 B5 -36.4(2)
C3 C1 B4 B10 158.7(2)
C2 C1 B4 B10 -64.5(3)
B5 C1 B4 B10 40.5(2)
B3 C1 B4 B10 -102.3(2)
B6 C1 B4 B10 4.1(3)
C3 C1 B4 B3 -99.0(3)
C2 C1 B4 B3 37.8(2)
B5 C1 B4 B3 142.8(2)
B6 C1 B4 B3 106.4(2)
C2 B3 B4 C1 -32.97(16)
B8 B3 B4 C1 -95.5(2)
B9 B3 B4 C1 -133.5(2)
C1 B3 B4 B9 133.5(2)
C2 B3 B4 B9 100.6(2)
B8 B3 B4 B9 38.0(2)
C1 B3 B4 B5 32.85(18)
C2 B3 B4 B5 -0.1(3)
B8 B3 B4 B5 -62.7(3)
B9 B3 B4 B5 -100.7(2)
C1 B3 B4 B10 96.3(2)
C2 B3 B4 B10 63.4(2)
B8 B3 B4 B10 0.8(3)
B9 B3 B4 B10 -37.2(2)
C3 C1 B5 B6 104.7(3)
C2 C1 B5 B6 -36.32(19)
B3 C1 B5 B6 -105.8(2)
B4 C1 B5 B6 -142.2(2)
C3 C1 B5 B4 -113.1(3)
C2 C1 B5 B4 105.9(2)
B3 C1 B5 B4 36.3(2)
B6 C1 B5 B4 142.2(2)
C3 C1 B5 B10 -153.6(2)
C2 C1 B5 B10 65.4(3)
B3 C1 B5 B10 -4.2(3)
B4 C1 B5 B10 -40.5(2)
B6 C1 B5 B10 101.7(2)
C3 C1 B5 B11 144.4(2)
C2 C1 B5 B11 3.4(3)
B3 C1 B5 B11 -66.1(3)
B4 C1 B5 B11 -102.4(2)
B6 C1 B5 B11 39.7(2)
B9 B4 B5 C1 -95.6(2)
B10 B4 B5 C1 -133.4(2)
B3 B4 B5 C1 -32.80(18)
C1 B4 B5 B6 33.80(18)
B9 B4 B5 B6 -61.8(3)
B10 B4 B5 B6 -99.6(2)
B3 B4 B5 B6 1.0(3)
C1 B4 B5 B10 133.4(2)
B9 B4 B5 B10 37.9(2)
B3 B4 B5 B10 100.6(2)
C1 B4 B5 B11 96.0(2)
B9 B4 B5 B11 0.5(3)
B10 B4 B5 B11 -37.4(2)
B3 B4 B5 B11 63.2(3)
C3 C1 B6 C2 98.2(2)
B5 C1 B6 C2 -142.04(19)
B3 C1 B6 C2 -35.69(19)
B4 C1 B6 C2 -105.5(2)
C3 C1 B6 B7 135.9(2)
C2 C1 B6 B7 37.70(18)
B5 C1 B6 B7 -104.3(2)
B3 C1 B6 B7 2.0(3)
B4 C1 B6 B7 -67.8(3)
C3 C1 B6 B11 -160.7(2)
C2 C1 B6 B11 101.1(2)
B5 C1 B6 B11 -40.96(19)
B3 C1 B6 B11 65.4(3)
B4 C1 B6 B11 -4.4(3)
C3 C1 B6 B5 -119.7(2)
C2 C1 B6 B5 142.04(19)
B3 C1 B6 B5 106.4(2)
B4 C1 B6 B5 36.5(2)
B7 C2 B6 C1 136.5(2)
B8 C2 B6 C1 100.0(2)
B3 C2 B6 C1 34.38(18)
Rh1 C2 B6 C1 -94.04(17)
C1 C2 B6 B7 -136.5(2)
B8 C2 B6 B7 -36.6(2)
B3 C2 B6 B7 -102.1(2)
Rh1 C2 B6 B7 129.4(2)
C1 C2 B6 B11 -96.7(2)
B7 C2 B6 B11 39.8(2)
B8 C2 B6 B11 3.2(3)
B3 C2 B6 B11 -62.3(2)
Rh1 C2 B6 B11 169.23(16)
C1 C2 B6 B5 -32.94(16)
B7 C2 B6 B5 103.6(2)
B8 C2 B6 B5 67.0(2)
B3 C2 B6 B5 1.4(2)
Rh1 C2 B6 B5 -126.98(17)
B4 B5 B6 C1 -33.56(18)
B10 B5 B6 C1 -96.9(2)
B11 B5 B6 C1 -133.6(2)
C1 B5 B6 C2 32.11(16)
B4 B5 B6 C2 -1.5(2)
B10 B5 B6 C2 -64.8(2)
B11 B5 B6 C2 -101.4(2)
C1 B5 B6 B7 94.8(2)
B4 B5 B6 B7 61.2(3)
B10 B5 B6 B7 -2.1(3)
B11 B5 B6 B7 -38.8(2)
C1 B5 B6 B11 133.6(2)
B4 B5 B6 B11 100.0(2)
B10 B5 B6 B11 36.6(2)
C1 C2 B7 B6 39.77(19)
B8 C2 B7 B6 140.5(2)
B3 C2 B7 B6 104.9(2)
Rh1 C2 B7 B6 -98.4(2)
C1 C2 B7 B8 -100.8(2)
B6 C2 B7 B8 -140.5(2)
B3 C2 B7 B8 -35.7(2)
Rh1 C2 B7 B8 121.1(3)
C1 C2 B7 B11 1.0(3)
B6 C2 B7 B11 -38.7(2)
B8 C2 B7 B11 101.8(2)
B3 C2 B7 B11 66.1(3)
Rh1 C2 B7 B11 -137.1(2)
C1 C2 B7 B12 -61.5(3)
B6 C2 B7 B12 -101.3(2)
B8 C2 B7 B12 39.2(2)
B3 C2 B7 B12 3.5(3)
Rh1 C2 B7 B12 160.3(2)
C1 B6 B7 C2 -36.16(17)
B11 B6 B7 C2 -135.8(2)
B5 B6 B7 C2 -97.1(2)
C1 B6 B7 B8 -0.8(3)
C2 B6 B7 B8 35.33(19)
B11 B6 B7 B8 -100.4(2)
B5 B6 B7 B8 -61.8(3)
C1 B6 B7 B11 99.6(2)
C2 B6 B7 B11 135.8(2)
B5 B6 B7 B11 38.6(2)
C1 B6 B7 B12 62.8(3)
C2 B6 B7 B12 99.0(2)
B11 B6 B7 B12 -36.8(2)
B5 B6 B7 B12 1.8(3)
C1 C2 B8 B3 -39.21(19)
B7 C2 B8 B3 -141.2(2)
B6 C2 B8 B3 -104.9(2)
Rh1 C2 B8 B3 91.9(2)
C1 C2 B8 B7 102.0(2)
B6 C2 B8 B7 36.3(2)
B3 C2 B8 B7 141.2(2)
Rh1 C2 B8 B7 -126.9(2)
C1 C2 B8 B9 0.3(3)
B7 C2 B8 B9 -101.7(2)
B6 C2 B8 B9 -65.4(3)
B3 C2 B8 B9 39.6(2)
Rh1 C2 B8 B9 131.4(2)
C1 C2 B8 B12 62.7(3)
B7 C2 B8 B12 -39.4(2)
B6 C2 B8 B12 -3.1(3)
B3 C2 B8 B12 101.9(2)
Rh1 C2 B8 B12 -166.24(19)
C1 B3 B8 C2 36.27(17)
B9 B3 B8 C2 135.1(2)
B4 B3 B8 C2 97.4(2)
C1 B3 B8 B7 1.7(3)
C2 B3 B8 B7 -34.6(2)
B9 B3 B8 B7 100.4(2)
B4 B3 B8 B7 62.8(3)
C1 B3 B8 B9 -98.8(2)
C2 B3 B8 B9 -135.1(2)
B4 B3 B8 B9 -37.7(2)
C1 B3 B8 B12 -62.4(3)
C2 B3 B8 B12 -98.7(2)
B9 B3 B8 B12 36.4(2)
B4 B3 B8 B12 -1.3(3)
B6 B7 B8 C2 -35.43(19)
B11 B7 B8 C2 -98.5(2)
B12 B7 B8 C2 -135.6(2)
C2 B7 B8 B3 34.9(2)
B6 B7 B8 B3 -0.5(3)
B11 B7 B8 B3 -63.6(3)
B12 B7 B8 B3 -100.7(2)
C2 B7 B8 B9 98.5(2)
B6 B7 B8 B9 63.0(3)
B11 B7 B8 B9 0.0(3)
B12 B7 B8 B9 -37.1(2)
C2 B7 B8 B12 135.6(2)
B6 B7 B8 B12 100.1(2)
B11 B7 B8 B12 37.1(2)
C1 B3 B9 B12 61.6(3)
C2 B3 B9 B12 2.8(3)
B8 B3 B9 B12 -36.7(2)
B4 B3 B9 B12 101.3(3)
C1 B3 B9 B4 -39.7(2)
C2 B3 B9 B4 -98.4(2)
B8 B3 B9 B4 -137.9(2)
C1 B3 B9 B8 98.2(2)
C2 B3 B9 B8 39.5(2)
B4 B3 B9 B8 137.9(2)
C1 B3 B9 B10 -2.4(3)
C2 B3 B9 B10 -61.1(3)
B8 B3 B9 B10 -100.6(3)
B4 B3 B9 B10 37.3(2)
C1 B4 B9 B3 39.6(2)
B5 B4 B9 B3 100.6(2)
B10 B4 B9 B3 138.5(2)
C1 B4 B9 B12 -61.4(3)
B5 B4 B9 B12 -0.3(3)
B10 B4 B9 B12 37.5(2)
B3 B4 B9 B12 -101.0(2)
C1 B4 B9 B8 2.3(3)
B5 B4 B9 B8 63.4(3)
B10 B4 B9 B8 101.2(3)
B3 B4 B9 B8 -37.3(2)
C1 B4 B9 B10 -98.9(2)
B5 B4 B9 B10 -37.8(2)
B3 B4 B9 B10 -138.5(2)
C2 B8 B9 B3 -39.5(2)
B7 B8 B9 B3 -101.7(2)
B12 B8 B9 B3 -139.2(2)
C2 B8 B9 B12 99.7(2)
B3 B8 B9 B12 139.2(2)
B7 B8 B9 B12 37.5(2)
C2 B8 B9 B4 -1.7(3)
B3 B8 B9 B4 37.8(2)
B7 B8 B9 B4 -63.9(3)
B12 B8 B9 B4 -101.3(3)
C2 B8 B9 B10 61.8(3)
B3 B8 B9 B10 101.3(2)
B7 B8 B9 B10 -0.4(3)
B12 B8 B9 B10 -37.9(2)
C1 B4 B10 B11 -2.1(3)
B9 B4 B10 B11 -100.0(3)
B5 B4 B10 B11 37.7(2)
B3 B4 B10 B11 -63.2(3)
C1 B4 B10 B5 -39.8(2)
B9 B4 B10 B5 -137.7(2)
B3 B4 B10 B5 -100.9(2)
C1 B4 B10 B9 97.9(2)
B5 B4 B10 B9 137.7(2)
B3 B4 B10 B9 36.8(2)
C1 B4 B10 B12 61.1(3)
B9 B4 B10 B12 -36.8(2)
B5 B4 B10 B12 100.9(3)
B3 B4 B10 B12 0.0(3)
C1 B5 B10 B4 39.9(2)
B6 B5 B10 B4 101.8(2)
B11 B5 B10 B4 138.0(2)
C1 B5 B10 B11 -98.1(2)
B6 B5 B10 B11 -36.2(2)
B4 B5 B10 B11 -138.0(2)
C1 B5 B10 B9 2.3(3)
B6 B5 B10 B9 64.2(3)
B4 B5 B10 B9 -37.6(2)
B11 B5 B10 B9 100.4(3)
C1 B5 B10 B12 -60.3(3)
B6 B5 B10 B12 1.6(3)
B4 B5 B10 B12 -100.2(3)
B11 B5 B10 B12 37.8(2)
B3 B9 B10 B4 -37.6(2)
B12 B9 B10 B4 -138.3(2)
B8 B9 B10 B4 -100.5(2)
B3 B9 B10 B11 63.6(3)
B12 B9 B10 B11 -37.2(2)
B4 B9 B10 B11 101.2(2)
B8 B9 B10 B11 0.7(3)
B3 B9 B10 B5 0.0(3)
B12 B9 B10 B5 -100.7(2)
B4 B9 B10 B5 37.6(2)
B8 B9 B10 B5 -62.9(3)
B3 B9 B10 B12 100.7(3)
B4 B9 B10 B12 138.3(2)
B8 B9 B10 B12 37.9(2)
C1 B6 B11 B12 -60.9(3)
C2 B6 B11 B12 -2.1(3)
B7 B6 B11 B12 37.0(2)
B5 B6 B11 B12 -100.6(2)
C1 B6 B11 B10 2.8(3)
C2 B6 B11 B10 61.6(3)
B7 B6 B11 B10 100.7(3)
B5 B6 B11 B10 -36.9(2)
C1 B6 B11 B7 -97.9(2)
C2 B6 B11 B7 -39.1(2)
B5 B6 B11 B7 -137.6(2)
C1 B6 B11 B5 39.70(19)
C2 B6 B11 B5 98.5(2)
B7 B6 B11 B5 137.6(2)
B4 B10 B11 B6 -0.4(3)
B5 B10 B11 B6 37.1(2)
B9 B10 B11 B6 -63.5(3)
B12 B10 B11 B6 -100.5(2)
B4 B10 B11 B12 100.1(3)
B5 B10 B11 B12 137.6(2)
B9 B10 B11 B12 37.0(2)
B4 B10 B11 B7 62.4(3)
B5 B10 B11 B7 99.9(2)
B9 B10 B11 B7 -0.7(3)
B12 B10 B11 B7 -37.7(2)
B4 B10 B11 B5 -37.5(2)
B9 B10 B11 B5 -100.6(2)
B12 B10 B11 B5 -137.6(2)
C2 B7 B11 B6 38.9(2)
B8 B7 B11 B6 101.5(2)
B12 B7 B11 B6 138.7(2)
C2 B7 B11 B12 -99.8(2)
B6 B7 B11 B12 -138.7(2)
B8 B7 B11 B12 -37.2(2)
C2 B7 B11 B10 -62.2(3)
B6 B7 B11 B10 -101.0(2)
B8 B7 B11 B10 0.4(3)
B12 B7 B11 B10 37.6(2)
C2 B7 B11 B5 1.0(3)
B6 B7 B11 B5 -37.8(2)
B8 B7 B11 B5 63.6(3)
B12 B7 B11 B5 100.8(3)
C1 B5 B11 B6 -40.0(2)
B4 B5 B11 B6 -101.3(2)
B10 B5 B11 B6 -138.8(2)
C1 B5 B11 B12 60.9(3)
B6 B5 B11 B12 100.9(2)
B4 B5 B11 B12 -0.4(3)
B10 B5 B11 B12 -37.9(2)
C1 B5 B11 B10 98.8(2)
B6 B5 B11 B10 138.8(2)
B4 B5 B11 B10 37.5(2)
C1 B5 B11 B7 -2.6(3)
B6 B5 B11 B7 37.4(2)
B4 B5 B11 B7 -63.8(3)
B10 B5 B11 B7 -101.3(3)
B3 B9 B12 B11 -64.1(3)
B4 B9 B12 B11 0.1(3)
B8 B9 B12 B11 -100.4(2)
B10 B9 B12 B11 37.4(2)
B3 B9 B12 B8 36.3(2)
B4 B9 B12 B8 100.5(2)
B10 B9 B12 B8 137.8(2)
B3 B9 B12 B10 -101.6(2)
B4 B9 B12 B10 -37.3(2)
B8 B9 B12 B10 -137.8(2)
B3 B9 B12 B7 -0.7(3)
B4 B9 B12 B7 63.5(3)
B8 B9 B12 B7 -37.0(2)
B10 B9 B12 B7 100.9(2)
B6 B11 B12 B9 63.8(3)
B10 B11 B12 B9 -37.6(2)
B7 B11 B12 B9 100.4(2)
B5 B11 B12 B9 0.2(3)
B6 B11 B12 B8 0.2(3)
B10 B11 B12 B8 -101.2(2)
B7 B11 B12 B8 36.9(2)
B5 B11 B12 B8 -63.4(3)
B6 B11 B12 B10 101.4(2)
B7 B11 B12 B10 138.0(2)
B5 B11 B12 B10 37.8(2)
B6 B11 B12 B7 -36.6(2)
B10 B11 B12 B7 -138.0(2)
B5 B11 B12 B7 -100.3(2)
C2 B8 B12 B9 -99.5(2)
B3 B8 B12 B9 -36.5(2)
B7 B8 B12 B9 -138.3(2)
C2 B8 B12 B11 1.7(3)
B3 B8 B12 B11 64.7(3)
B7 B8 B12 B11 -37.1(2)
B9 B8 B12 B11 101.2(2)
C2 B8 B12 B10 -61.7(3)
B3 B8 B12 B10 1.3(3)
B7 B8 B12 B10 -100.5(2)
B9 B8 B12 B10 37.8(2)
C2 B8 B12 B7 38.78(19)
B3 B8 B12 B7 101.8(2)
B9 B8 B12 B7 138.3(2)
B4 B10 B12 B9 37.0(2)
B11 B10 B12 B9 138.2(2)
B5 B10 B12 B9 100.2(2)
B4 B10 B12 B11 -101.2(2)
B5 B10 B12 B11 -38.0(2)
B9 B10 B12 B11 -138.2(2)
B4 B10 B12 B8 -0.8(3)
B11 B10 B12 B8 100.4(2)
B5 B10 B12 B8 62.4(3)
B9 B10 B12 B8 -37.8(2)
B4 B10 B12 B7 -63.7(3)
B11 B10 B12 B7 37.5(2)
B5 B10 B12 B7 -0.5(3)
B9 B10 B12 B7 -100.7(2)
C2 B7 B12 B9 -1.7(3)
B6 B7 B12 B9 -64.5(3)
B8 B7 B12 B9 37.3(2)
B11 B7 B12 B9 -101.2(2)
C2 B7 B12 B11 99.5(2)
B6 B7 B12 B11 36.7(2)
B8 B7 B12 B11 138.5(2)
C2 B7 B12 B8 -39.0(2)
B6 B7 B12 B8 -101.8(2)
B11 B7 B12 B8 -138.5(2)
C2 B7 B12 B10 62.0(3)
B6 B7 B12 B10 -0.8(3)
B8 B7 B12 B10 101.0(3)
B11 B7 B12 B10 -37.5(2)
Rh1 O1 C3 C4 -57.71(17)
Rh1 O1 C3 C1 60.10(19)
C2 C1 C3 O1 -39.4(3)
B5 C1 C3 O1 178.3(2)
B3 C1 C3 O1 28.0(3)
B4 C1 C3 O1 99.1(3)
B6 C1 C3 O1 -107.1(2)
C2 C1 C3 C4 77.3(2)
B5 C1 C3 C4 -65.0(3)
B3 C1 C3 C4 144.8(2)
B4 C1 C3 C4 -144.1(2)
B6 C1 C3 C4 9.6(3)
C8 N1 C4 C5 -0.1(3)
Rh1 N1 C4 C5 179.35(19)
C8 N1 C4 C3 178.8(2)
Rh1 N1 C4 C3 -1.7(2)
O1 C3 C4 N1 39.7(2)
C1 C3 C4 N1 -78.1(2)
O1 C3 C4 C5 -141.4(2)
C1 C3 C4 C5 100.8(3)
N1 C4 C5 C6 -0.7(4)
C3 C4 C5 C6 -179.5(2)
C4 C5 C6 C7 0.2(4)
C5 C6 C7 C8 1.0(4)
C4 N1 C8 C7 1.4(4)
Rh1 N1 C8 C7 -178.0(2)
C6 C7 C8 N1 -1.9(4)
C13 C9 C10 C11 3.3(3)
C14 C9 C10 C11 -177.5(3)
Rh1 C9 C10 C11 63.90(18)
C13 C9 C10 C15 175.8(3)
C14 C9 C10 C15 -5.1(5)
Rh1 C9 C10 C15 -123.6(3)
C13 C9 C10 Rh1 -60.60(19)
C14 C9 C10 Rh1 118.6(3)
C9 C10 C11 C12 -4.6(3)
C15 C10 C11 C12 -176.9(3)
Rh1 C10 C11 C12 59.73(18)
C9 C10 C11 C16 172.6(3)
C15 C10 C11 C16 0.3(5)
Rh1 C10 C11 C16 -123.1(3)
C9 C10 C11 Rh1 -64.34(18)
C15 C10 C11 Rh1 123.4(3)
C10 C11 C12 C13 4.2(3)
C16 C11 C12 C13 -173.1(3)
Rh1 C11 C12 C13 63.02(19)
C10 C11 C12 C17 176.8(3)
C16 C11 C12 C17 -0.5(4)
Rh1 C11 C12 C17 -124.3(3)
C10 C11 C12 Rh1 -58.85(18)
C16 C11 C12 Rh1 123.9(3)
C10 C9 C13 C12 -0.8(3)
C14 C9 C13 C12 -179.9(3)
Rh1 C9 C13 C12 -59.47(18)
C10 C9 C13 C18 -178.9(3)
C14 C9 C13 C18 2.0(5)
Rh1 C9 C13 C18 122.4(3)
C10 C9 C13 Rh1 58.71(19)
C14 C9 C13 Rh1 -120.4(3)
C11 C12 C13 C9 -2.1(3)
C17 C12 C13 C9 -174.8(3)
Rh1 C12 C13 C9 60.59(19)
C11 C12 C13 C18 176.0(3)
C17 C12 C13 C18 3.4(5)
Rh1 C12 C13 C18 -121.3(3)
C11 C12 C13 Rh1 -62.72(18)
C17 C12 C13 Rh1 124.6(3)
